data_7135756
loop_
_publ_author_name
'Nandi, Rhituparna'
'Biswas, Souvik'
'Sadhukhan, Sreyashi'
'Das, Apurba'
'Bisai, Alakesh'

_publ_section_title
;
 Total synthesis of (+)-xiamycin G <i>via</i> acetanilide-assisted
 two-fold Csp<sup>2</sup>-H functionalization.
;
_journal_issue 41
_journal_name_full 'Chemical communications (Cambridge, England)'
_journal_page_first 10455
_journal_page_last 10458
_journal_paper_doi 10.1039/d6cc00441e
_journal_volume 62
_journal_year 2026
_chemical_absolute_configuration 'C01G S, C011 S, C01E S, C01H R, C018 S, C017 S, C00M S, C00Z R'
_chemical_formula_moiety '2(C20 H24 Br N O6)'
_chemical_formula_sum 'C40 H48 Br2 N2 O12'
_chemical_formula_weight 908.62
_chemical_name_systematic AB
_space_group_crystal_system monoclinic
_space_group_IT_number 4
_space_group_name_Hall 'P 2yb'
_space_group_name_H-M_alt 'P 1 21 1'
_atom_sites_solution_hydrogens geom
_atom_sites_solution_primary dual
_audit_creation_date 2025-10-18
_audit_creation_method
;
Olex2 1.5
(compiled 2025.03.04 svn.red2d20d0 for OlexSys, GUI svn.r7188)
;
_audit_update_record
;
2025-10-18 deposited with the CCDC.	2026-04-23 downloaded from the CCDC.
;
_cell_angle_alpha 90
_cell_angle_beta 92.074(5)
_cell_angle_gamma 90
_cell_formula_units_Z 2
_cell_length_a 14.999(2)
_cell_length_b 6.7950(9)
_cell_length_c 19.182(3)
_cell_measurement_reflns_used 9988
_cell_measurement_temperature 100.00
_cell_measurement_theta_max 25.296
_cell_measurement_theta_min 2.718
_cell_volume 1953.7(5)
_computing_cell_refinement 'SAINT V8.40B (?, 2016)'
_computing_data_reduction 'SAINT V8.40B (?, 2016)'
_computing_molecular_graphics 'Olex2 1.5 (Dolomanov et al., 2009)'
_computing_publication_material 'Olex2 1.5 (Dolomanov et al., 2009)'
_computing_structure_refinement 'SHELXL 2018/3 (Sheldrick, 2015)'
_computing_structure_solution 'SHELXT 2018/2 (Sheldrick, 2018)'
_diffrn_ambient_temperature 100.00
_diffrn_measured_fraction_theta_full 0.999
_diffrn_measured_fraction_theta_max 0.998
_diffrn_measurement_device_type BRUKER
_diffrn_radiation_type MoK\a
_diffrn_radiation_wavelength 0.71073
_diffrn_reflns_av_R_equivalents 0.0561
_diffrn_reflns_av_unetI/netI 0.0373
_diffrn_reflns_Laue_measured_fraction_full 0.999
_diffrn_reflns_Laue_measured_fraction_max 0.998
_diffrn_reflns_limit_h_max 18
_diffrn_reflns_limit_h_min -18
_diffrn_reflns_limit_k_max 8
_diffrn_reflns_limit_k_min -8
_diffrn_reflns_limit_l_max 23
_diffrn_reflns_limit_l_min -23
_diffrn_reflns_number 66388
_diffrn_reflns_point_group_measured_fraction_full 0.997
_diffrn_reflns_point_group_measured_fraction_max 0.996
_diffrn_reflns_theta_full 25.242
_diffrn_reflns_theta_max 25.365
_diffrn_reflns_theta_min 2.125
_diffrn_source_current 1.4
_diffrn_source_power 0.07
_diffrn_source_voltage 50.0
_exptl_absorpt_coefficient_mu 2.142
_exptl_absorpt_correction_T_max 0.7452
_exptl_absorpt_correction_T_min 0.6500
_exptl_absorpt_correction_type multi-scan
_exptl_absorpt_process_details
;
SADABS-2016/2 (Bruker,2016/2) was used for absorption correction.
wR2(int) was 0.0943 before and 0.0762 after correction.
The Ratio of minimum to maximum transmission is 0.8722.
The \l/2 correction factor is Not present.
;
_exptl_crystal_colour 'clear light colourless'
_exptl_crystal_colour_lustre clear
_exptl_crystal_colour_modifier light
_exptl_crystal_colour_primary colourless
_exptl_crystal_density_diffrn 1.545
_exptl_crystal_description block
_exptl_crystal_F_000 936
_exptl_crystal_size_max 0.04
_exptl_crystal_size_mid 0.04
_exptl_crystal_size_min 0.02
_refine_diff_density_max 0.988
_refine_diff_density_min -0.424
_refine_diff_density_rms 0.098
_refine_ls_abs_structure_details
;
 Flack x determined using 2698 quotients [(I+)-(I-)]/[(I+)+(I-)]
 (Parsons, Flack and Wagner, Acta Cryst. B69 (2013) 249-259).
;
_refine_ls_abs_structure_Flack 0.046(4)
_refine_ls_extinction_method none
_refine_ls_goodness_of_fit_ref 1.051
_refine_ls_hydrogen_treatment constr
_refine_ls_matrix_type full
_refine_ls_number_parameters 513
_refine_ls_number_reflns 7124
_refine_ls_number_restraints 1
_refine_ls_restrained_S_all 1.051
_refine_ls_R_factor_all 0.0482
_refine_ls_R_factor_gt 0.0420
_refine_ls_shift/su_max 0.001
_refine_ls_shift/su_mean 0.000
_refine_ls_structure_factor_coef Fsqd
_refine_ls_weighting_details 'w=1/[\s^2^(Fo^2^)+(0.1000P)^2^] where P=(Fo^2^+2Fc^2^)/3'
_refine_ls_weighting_scheme calc
_refine_ls_wR_factor_gt 0.1236
_refine_ls_wR_factor_ref 0.1294
_reflns_Friedel_coverage 0.828
_reflns_Friedel_fraction_full 0.994
_reflns_Friedel_fraction_max 0.993
_reflns_number_gt 6507
_reflns_number_total 7124
_reflns_threshold_expression 'I > 2\s(I)'
_cod_data_source_file d6cc00441e2.cif
_cod_data_source_block ab_srs_0376e
_cod_depositor_comments 'Adding full bibliography for 7135755--7135756.cif.'
_cod_database_code 7135756
_shelx_shelxl_version_number 2018/3
_shelx_space_group_comment
;
The symmetry employed for this shelxl refinement is uniquely defined
by the following loop, which should always be used as a source of
symmetry information in preference to the above space-group names.
They are only intended as comments.
;
_shelx_estimated_absorpt_t_max 0.958
_shelx_estimated_absorpt_t_min 0.919
_olex2_refinement_description
;
1.a Ternary CH refined with riding coordinates:
 C00Z(H00Z), C011(H011), C018(H018), C01H(H01Z)
1.b Secondary CH2 refined with riding coordinates:
 C00N(H00A,H00B), C00O(H00K,H00M), C00U(H00F,H00G), C00V(H00H,H00J), C00W(H00N,
 H00O), C00X(H00P,H00Q), C012(H01A,H01B), C013(H01L,H01M)
1.c Aromatic/amide H refined with riding coordinates:
 C00I(H00I), C00L(H00L), C00T(H00T), C01D(H01W)
1.d Idealised Me refined as rotating group:
 C00Q(H00C,H00D,H00E), C014(H01C,H01D,H01E), C015(H01N,H01O,H01P), C01B(H01Q,
 H01R,H01S), C01C(H01T,H01U,H01V), C01F(H01X,H01Y,H), C01J(H01F,H01G,H01H),
 C01K(H01I,H01J,H01K)
;
_olex2_submission_special_instructions 'No special instructions were received'

loop_
_space_group_symop_operation_xyz
'x, y, z'
'-x, y+1/2, -z'

loop_
_atom_site_label
_atom_site_type_symbol
_atom_site_fract_x
_atom_site_fract_y
_atom_site_fract_z
_atom_site_U_iso_or_equiv
_atom_site_adp_type
_atom_site_occupancy
_atom_site_site_symmetry_order
_atom_site_calc_flag
_atom_site_refinement_flags_posn
_atom_site_refinement_flags_adp
_atom_site_refinement_flags_occupancy
_atom_site_disorder_assembly
_atom_site_disorder_group
Br01 Br 0.02040(4) 0.00538(9) 0.54675(3) 0.0245(2) Uani 1 1 d . . . . .
Br02 Br 0.48092(4) 0.58698(9) 0.44962(3) 0.0246(2) Uani 1 1 d . . . . .
O003 O 0.1861(3) 0.4906(10) 0.4009(2) 0.0294(11) Uani 1 1 d . . . . .
O004 O 0.0898(3) 0.2844(6) 0.09092(19) 0.0206(9) Uani 1 1 d . . . . .
O005 O 0.3143(3) 0.5925(9) 0.3669(2) 0.0302(11) Uani 1 1 d . . . . .
O006 O 0.1797(3) 0.1220(8) 0.6302(2) 0.0324(12) Uani 1 1 d . . . . .
O007 O 0.3904(3) 0.9007(7) 0.9088(2) 0.0227(10) Uani 1 1 d . . . . .
O008 O 0.2931(3) 0.4765(7) 0.1996(2) 0.0315(11) Uani 1 1 d . . . . .
O009 O 0.2854(3) 0.3597(7) 0.09112(19) 0.0258(10) Uani 1 1 d . . . . .
N00A N 0.2626(4) 0.5517(8) 0.4119(2) 0.0206(12) Uani 1 1 d . . . . .
O00B O 0.3148(3) 0.0792(10) 0.6030(2) 0.0322(12) Uani 1 1 d . . . . .
O00C O 0.1933(3) 1.0148(7) 0.8051(3) 0.0325(12) Uani 1 1 d . . . . .
O00D O 0.4517(3) 1.1982(7) 0.8963(2) 0.0298(11) Uani 1 1 d . . . . .
O00E O 0.1643(4) 0.8137(9) 0.8940(2) 0.0440(14) Uani 1 1 d . . . . .
O00F O 0.0833(3) 0.6130(7) 0.0983(2) 0.0309(12) Uani 1 1 d . . . . .
C00G C 0.1207(4) 0.0347(9) 0.4900(3) 0.0178(14) Uani 1 1 d . . . . .
N00H N 0.2359(4) 0.0910(9) 0.5879(2) 0.0225(11) Uani 1 1 d . . . . .
C00I C 0.1033(4) 0.0137(11) 0.4185(3) 0.0175(12) Uani 1 1 d . . . . .
H00I H 0.043805 -0.010191 0.402027 0.021 Uiso 1 1 calc R U . . .
C00J C 0.4276(4) 1.0666(10) 0.9326(3) 0.0195(14) Uani 1 1 d . . . . .
C00K C 0.2090(4) 0.0623(9) 0.5133(3) 0.0172(14) Uani 1 1 d . . . . .
C00L C 0.4016(4) 0.6104(11) 0.5786(3) 0.0219(14) Uani 1 1 d . . . . .
H00L H 0.462179 0.623999 0.594110 0.026 Uiso 1 1 calc R U . . .
C00M C 0.1480(4) 0.0159(12) 0.2914(3) 0.0184(14) Uani 1 1 d . . . . .
C00N C 0.3377(4) 0.0713(10) 0.3485(3) 0.0202(13) Uani 1 1 d . . . . .
H00A H 0.382778 -0.028675 0.362713 0.024 Uiso 1 1 calc R U . . .
H00B H 0.365152 0.202628 0.355603 0.024 Uiso 1 1 calc R U . . .
C00O C 0.1690(4) 0.5950(11) 0.6530(3) 0.0214(13) Uani 1 1 d . . . . .
H00K H 0.126726 0.489018 0.639160 0.026 Uiso 1 1 calc R U . . .
H00M H 0.137367 0.722218 0.647705 0.026 Uiso 1 1 calc R U . . .
C00P C 0.0793(4) 0.4655(10) 0.0645(3) 0.0197(14) Uani 1 1 d . . . . .
C00Q C 0.2227(4) 0.0042(10) 0.1281(3) 0.0213(13) Uani 1 1 d . . . . .
H00C H 0.282987 -0.046814 0.137896 0.032 Uiso 1 1 calc R U . . .
H00D H 0.216990 0.046020 0.079289 0.032 Uiso 1 1 calc R U . . .
H00E H 0.178932 -0.099326 0.136736 0.032 Uiso 1 1 calc R U . . .
C00R C 0.1711(4) 0.0266(10) 0.3700(3) 0.0188(13) Uani 1 1 d . . . . .
C00S C 0.2928(4) 0.5733(10) 0.4865(3) 0.0177(13) Uani 1 1 d . . . . .
C00T C 0.2763(4) 0.0687(10) 0.4668(3) 0.0200(13) Uani 1 1 d . . . . .
H00T H 0.336205 0.084061 0.483867 0.024 Uiso 1 1 calc R U . . .
C00U C 0.0402(4) 0.1355(11) 0.1954(3) 0.0255(15) Uani 1 1 d . . . . .
H00F H 0.041180 0.004299 0.173031 0.031 Uiso 1 1 calc R U . . .
H00G H -0.019334 0.194403 0.185825 0.031 Uiso 1 1 calc R U . . .
C00V C 0.3135(4) 0.0448(10) 0.2707(3) 0.0191(15) Uani 1 1 d . . . . .
H00H H 0.312136 -0.097006 0.258848 0.023 Uiso 1 1 calc R U . . .
H00J H 0.358798 0.109495 0.242285 0.023 Uiso 1 1 calc R U . . .
C00W C 0.1983(4) 0.5672(11) 0.7294(3) 0.0211(14) Uani 1 1 d . . . . .
H00N H 0.213811 0.427675 0.738380 0.025 Uiso 1 1 calc R U . . .
H00O H 0.149380 0.604616 0.759986 0.025 Uiso 1 1 calc R U . . .
C00X C 0.4384(4) 0.7724(10) 0.7207(3) 0.0207(13) Uani 1 1 d . . . . .
H00P H 0.421878 0.899627 0.698736 0.025 Uiso 1 1 calc R U . . .
H00Q H 0.493275 0.724444 0.699054 0.025 Uiso 1 1 calc R U . . .
C00Y C 0.2107(4) 0.8579(10) 0.8468(3) 0.0236(14) Uani 1 1 d . . . . .
C00Z C 0.2210(4) 0.1372(9) 0.2547(3) 0.0178(13) Uani 1 1 d . . . . .
H00Z H 0.222280 0.268534 0.278299 0.021 Uiso 1 1 calc R U . . .
C010 C 0.3818(4) 0.5914(10) 0.5078(3) 0.0169(12) Uani 1 1 d . . . . .
C011 C 0.3750(4) 0.8819(9) 0.8339(3) 0.0193(13) Uani 1 1 d . . . . .
H011 H 0.359521 1.014056 0.813932 0.023 Uiso 1 1 calc R U . . .
C012 C 0.0566(4) 0.1128(10) 0.2751(3) 0.0214(13) Uani 1 1 d . . . . .
H01A H 0.054816 0.243828 0.297542 0.026 Uiso 1 1 calc R U . . .
H01B H 0.008841 0.030932 0.294393 0.026 Uiso 1 1 calc R U . . .
C013 C 0.4576(4) 0.8043(10) 0.7994(3) 0.0224(13) Uani 1 1 d . . . . .
H01L H 0.476119 0.678274 0.821349 0.027 Uiso 1 1 calc R U . . .
H01M H 0.507126 0.899477 0.806225 0.027 Uiso 1 1 calc R U . . .
C014 C 0.0617(5) 0.4576(12) -0.0131(3) 0.0369(19) Uani 1 1 d . . . . .
H01C H 0.104343 0.367710 -0.033940 0.055 Uiso 1 1 calc R U . . .
H01D H 0.068560 0.589526 -0.032843 0.055 Uiso 1 1 calc R U . . .
H01E H 0.000849 0.410457 -0.023044 0.055 Uiso 1 1 calc R U . . .
C015 C 0.3939(4) 0.4137(10) 0.7274(3) 0.0241(14) Uani 1 1 d . . . . .
H01N H 0.445890 0.377935 0.700527 0.036 Uiso 1 1 calc R U . . .
H01O H 0.345477 0.319987 0.717244 0.036 Uiso 1 1 calc R U . . .
H01P H 0.410123 0.410114 0.777292 0.036 Uiso 1 1 calc R U . . .
C016 C 0.2685(4) 0.3555(10) 0.1593(3) 0.0211(13) Uani 1 1 d . . . . .
C017 C 0.2057(4) 0.1807(9) 0.1759(3) 0.0179(12) Uani 1 1 d . . . . .
C018 C 0.1108(4) 0.2646(9) 0.1650(3) 0.0196(13) Uani 1 1 d . . . . .
H018 H 0.108381 0.397513 0.187158 0.024 Uiso 1 1 calc R U . . .
C019 C 0.2462(4) 0.5919(11) 0.6055(3) 0.0191(12) Uani 1 1 d . . . . .
C01A C 0.2588(4) 0.0532(9) 0.3949(3) 0.0189(14) Uani 1 1 d . . . . .
C01B C 0.4332(5) 1.0667(11) 1.0118(3) 0.0279(16) Uani 1 1 d . . . . .
H01Q H 0.373042 1.078524 1.029718 0.042 Uiso 1 1 calc R U . . .
H01R H 0.469631 1.178201 1.028307 0.042 Uiso 1 1 calc R U . . .
H01S H 0.460413 0.943567 1.028478 0.042 Uiso 1 1 calc R U . . .
C01C C 0.3017(5) 0.5583(10) 0.8694(3) 0.0264(16) Uani 1 1 d . . . . .
H01T H 0.257615 0.460829 0.852885 0.040 Uiso 1 1 calc R U . . .
H01U H 0.290718 0.592542 0.917964 0.040 Uiso 1 1 calc R U . . .
H01V H 0.361774 0.503220 0.866343 0.040 Uiso 1 1 calc R U . . .
C01D C 0.2265(4) 0.5719(10) 0.5335(3) 0.0196(13) Uani 1 1 d . . . . .
H01W H 0.166241 0.557152 0.517318 0.024 Uiso 1 1 calc R U . . .
C01E C 0.3628(4) 0.6233(10) 0.7069(3) 0.0185(15) Uani 1 1 d . . . . .
C01F C 0.1123(5) 1.1237(11) 0.8191(4) 0.045(2) Uani 1 1 d . . . . .
H01X H 0.096559 1.208552 0.779248 0.068 Uiso 1 1 calc R U . . .
H01Y H 0.122207 1.204785 0.860948 0.068 Uiso 1 1 calc R U . . .
H H 0.063482 1.031005 0.826651 0.068 Uiso 1 1 calc R U . . .
C01G C 0.2936(4) 0.7439(9) 0.8239(3) 0.0195(13) Uani 1 1 d . . . . .
C01H C 0.2799(4) 0.6984(9) 0.7443(3) 0.0161(12) Uani 1 1 d . . . . .
H01Z H 0.264814 0.827724 0.721946 0.019 Uiso 1 1 calc R U . . .
C01I C 0.3349(4) 0.6102(10) 0.6280(3) 0.0166(13) Uani 1 1 d . . . . .
C01J C 0.1409(4) -0.2040(10) 0.2727(3) 0.0239(14) Uani 1 1 d . . . . .
H01F H 0.200597 -0.262989 0.274636 0.036 Uiso 1 1 calc R U . . .
H01G H 0.114438 -0.218296 0.225539 0.036 Uiso 1 1 calc R U . . .
H01H H 0.103282 -0.270672 0.306094 0.036 Uiso 1 1 calc R U . . .
C01K C 0.3321(5) 0.5352(10) 0.0696(3) 0.0324(16) Uani 1 1 d . . . . .
H01I H 0.356407 0.513602 0.023463 0.049 Uiso 1 1 calc R U . . .
H01J H 0.380852 0.564236 0.103362 0.049 Uiso 1 1 calc R U . . .
H01K H 0.290450 0.646452 0.067306 0.049 Uiso 1 1 calc R U . . .

loop_
_atom_site_aniso_label
_atom_site_aniso_U_11
_atom_site_aniso_U_22
_atom_site_aniso_U_33
_atom_site_aniso_U_23
_atom_site_aniso_U_13
_atom_site_aniso_U_12
Br01 0.0264(4) 0.0316(4) 0.0157(3) 0.0038(3) 0.0040(2) 0.0035(3)
Br02 0.0262(4) 0.0321(4) 0.0158(3) -0.0018(3) 0.0041(2) 0.0034(3)
O003 0.033(3) 0.034(3) 0.021(2) 0.001(2) -0.0087(18) -0.005(3)
O004 0.034(2) 0.016(3) 0.012(2) 0.0005(16) -0.0009(16) 0.0007(18)
O005 0.024(2) 0.050(3) 0.017(2) -0.002(2) 0.0027(18) 0.004(2)
O006 0.040(3) 0.038(3) 0.020(2) -0.005(2) 0.006(2) -0.009(2)
O007 0.033(2) 0.021(3) 0.014(2) 0.0011(18) 0.0026(17) -0.004(2)
O008 0.053(3) 0.024(3) 0.018(2) -0.006(2) 0.005(2) -0.014(2)
O009 0.040(3) 0.023(3) 0.0154(19) 0.0012(17) 0.0059(17) -0.0052(19)
N00A 0.031(3) 0.014(3) 0.016(2) -0.003(2) -0.005(2) 0.003(2)
O00B 0.039(3) 0.033(3) 0.024(2) 0.000(2) -0.012(2) 0.002(3)
O00C 0.033(3) 0.021(3) 0.045(3) 0.003(2) 0.018(2) 0.007(2)
O00D 0.041(3) 0.021(3) 0.026(2) -0.001(2) -0.006(2) -0.004(2)
O00E 0.051(3) 0.051(4) 0.031(3) 0.002(3) 0.017(2) 0.001(3)
O00F 0.056(3) 0.013(3) 0.023(2) 0.006(2) -0.007(2) -0.008(2)
C00G 0.025(3) 0.011(4) 0.017(3) 0.001(2) 0.002(2) 0.003(2)
N00H 0.035(3) 0.013(3) 0.019(2) 0.008(2) -0.005(2) -0.002(2)
C00I 0.024(3) 0.015(3) 0.014(3) 0.003(3) 0.000(2) 0.003(3)
C00J 0.026(3) 0.011(4) 0.021(3) -0.005(3) 0.005(2) 0.006(3)
C00K 0.035(3) 0.005(3) 0.012(3) 0.000(2) 0.001(2) -0.001(3)
C00L 0.021(3) 0.026(4) 0.019(3) -0.003(3) 0.004(2) 0.003(3)
C00M 0.027(3) 0.019(4) 0.010(3) -0.001(2) 0.005(2) -0.005(3)
C00N 0.023(3) 0.020(4) 0.017(3) 0.002(2) -0.001(2) 0.002(3)
C00O 0.025(3) 0.018(3) 0.021(3) -0.005(3) -0.003(2) -0.001(3)
C00P 0.023(3) 0.022(4) 0.015(3) -0.002(2) 0.001(2) 0.000(2)
C00Q 0.030(3) 0.014(3) 0.020(3) -0.003(3) 0.007(2) 0.002(3)
C00R 0.022(3) 0.018(4) 0.016(3) 0.004(2) 0.002(2) 0.004(3)
C00S 0.027(3) 0.009(3) 0.017(3) 0.004(2) -0.006(2) 0.003(3)
C00T 0.026(3) 0.015(3) 0.019(3) 0.003(2) -0.006(2) -0.001(3)
C00U 0.021(3) 0.034(4) 0.022(3) 0.005(3) 0.001(2) 0.003(3)
C00V 0.019(3) 0.019(4) 0.020(3) -0.001(2) 0.003(2) 0.003(2)
C00W 0.023(3) 0.020(4) 0.019(3) 0.001(3) 0.000(2) -0.005(3)
C00X 0.024(3) 0.025(4) 0.013(3) -0.002(2) 0.000(2) -0.001(3)
C00Y 0.030(3) 0.023(4) 0.018(3) -0.002(3) 0.010(2) -0.006(3)
C00Z 0.021(3) 0.020(4) 0.012(3) -0.003(2) 0.001(2) -0.003(2)
C010 0.025(3) 0.012(3) 0.015(3) 0.000(2) 0.003(2) 0.002(3)
C011 0.029(3) 0.017(3) 0.012(3) -0.001(2) 0.000(2) 0.000(3)
C012 0.025(3) 0.021(4) 0.019(3) 0.004(3) 0.004(2) 0.005(3)
C013 0.028(3) 0.022(4) 0.017(3) -0.005(3) -0.002(2) 0.003(3)
C014 0.057(5) 0.034(5) 0.019(3) 0.006(3) -0.007(3) 0.003(4)
C015 0.037(4) 0.017(3) 0.019(3) 0.000(3) 0.004(3) 0.008(3)
C016 0.025(3) 0.022(4) 0.017(3) -0.002(3) 0.003(2) 0.001(3)
C017 0.025(3) 0.015(3) 0.014(3) -0.003(2) 0.003(2) -0.004(2)
C018 0.029(3) 0.016(3) 0.014(3) 0.000(2) -0.003(2) 0.000(3)
C019 0.030(3) 0.010(3) 0.018(3) 0.003(3) 0.001(2) 0.005(3)
C01A 0.023(3) 0.015(4) 0.019(3) 0.000(2) -0.003(2) 0.001(2)
C01B 0.040(4) 0.025(4) 0.019(3) -0.003(3) 0.002(3) 0.005(3)
C01C 0.047(4) 0.019(4) 0.014(3) 0.003(2) 0.001(3) -0.002(3)
C01D 0.027(3) 0.014(3) 0.018(3) -0.002(2) -0.008(2) 0.005(3)
C01E 0.021(3) 0.021(4) 0.013(3) 0.001(2) -0.002(2) 0.004(3)
C01F 0.041(4) 0.019(4) 0.077(6) -0.005(4) 0.024(4) 0.005(3)
C01G 0.028(3) 0.017(3) 0.013(3) 0.000(2) 0.001(2) -0.003(3)
C01H 0.017(3) 0.020(3) 0.011(3) -0.001(2) 0.003(2) -0.001(2)
C01I 0.022(3) 0.018(4) 0.009(2) 0.001(2) 0.002(2) 0.003(3)
C01J 0.032(4) 0.023(4) 0.017(3) 0.003(3) 0.003(2) -0.006(3)
C01K 0.044(4) 0.023(4) 0.031(3) 0.003(3) 0.013(3) -0.010(3)

loop_
_atom_type_symbol
_atom_type_description
_atom_type_scat_dispersion_real
_atom_type_scat_dispersion_imag
_atom_type_scat_source
C C 0.0033 0.0016 'International Tables Vol C Tables 4.2.6.8 and 6.1.1.4'
H H 0.0000 0.0000 'International Tables Vol C Tables 4.2.6.8 and 6.1.1.4'
Br Br -0.2901 2.4595 'International Tables Vol C Tables 4.2.6.8 and 6.1.1.4'
N N 0.0061 0.0033 'International Tables Vol C Tables 4.2.6.8 and 6.1.1.4'
O O 0.0106 0.0060 'International Tables Vol C Tables 4.2.6.8 and 6.1.1.4'

loop_
_geom_angle_atom_site_label_1
_geom_angle_atom_site_label_2
_geom_angle_atom_site_label_3
_geom_angle
_geom_angle_site_symmetry_1
_geom_angle_site_symmetry_3
_geom_angle_publ_flag
C00P O004 C018 118.3(5) . . ?
C00J O007 C011 117.6(5) . . ?
C016 O009 C01K 113.9(5) . . ?
O003 N00A C00S 116.6(5) . . ?
O005 N00A O003 124.8(5) . . ?
O005 N00A C00S 118.6(5) . . ?
C00Y O00C C01F 115.8(5) . . ?
C00I C00G Br01 115.4(4) . . ?
C00I C00G C00K 118.1(5) . . ?
C00K C00G Br01 126.3(4) . . ?
O006 N00H O00B 123.4(5) . . ?
O006 N00H C00K 119.8(5) . . ?
O00B N00H C00K 116.8(5) . . ?
C00G C00I H00I 119.0 . . ?
C00G C00I C00R 122.1(5) . . ?
C00R C00I H00I 119.0 . . ?
O007 C00J C01B 110.5(6) . . ?
O00D C00J O007 124.3(5) . . ?
O00D C00J C01B 125.1(6) . . ?
C00G C00K N00H 123.3(5) . . ?
C00T C00K C00G 120.6(5) . . ?
C00T C00K N00H 116.1(6) . . ?
C010 C00L H00L 119.1 . . ?
C010 C00L C01I 121.9(6) . . ?
C01I C00L H00L 119.1 . . ?
C00R C00M C00Z 106.3(5) . . ?
C00R C00M C012 110.2(5) . . ?
C00R C00M C01J 106.6(6) . . ?
C012 C00M C00Z 108.4(5) . . ?
C01J C00M C00Z 116.9(5) . . ?
C01J C00M C012 108.3(5) . . ?
H00A C00N H00B 107.7 . . ?
C00V C00N H00A 108.8 . . ?
C00V C00N H00B 108.8 . . ?
C01A C00N H00A 108.8 . . ?
C01A C00N H00B 108.8 . . ?
C01A C00N C00V 113.6(5) . . ?
H00K C00O H00M 107.9 . . ?
C00W C00O H00K 109.1 . . ?
C00W C00O H00M 109.1 . . ?
C019 C00O H00K 109.1 . . ?
C019 C00O H00M 109.1 . . ?
C019 C00O C00W 112.4(5) . . ?
O004 C00P C014 110.9(6) . . ?
O00F C00P O004 124.2(5) . . ?
O00F C00P C014 124.9(6) . . ?
H00C C00Q H00D 109.5 . . ?
H00C C00Q H00E 109.5 . . ?
H00D C00Q H00E 109.5 . . ?
C017 C00Q H00C 109.5 . . ?
C017 C00Q H00D 109.5 . . ?
C017 C00Q H00E 109.5 . . ?
C00I C00R C00M 120.3(5) . . ?
C01A C00R C00I 118.5(5) . . ?
C01A C00R C00M 121.2(5) . . ?
C010 C00S N00A 123.2(5) . . ?
C01D C00S N00A 115.3(5) . . ?
C01D C00S C010 121.5(5) . . ?
C00K C00T H00T 119.3 . . ?
C00K C00T C01A 121.5(6) . . ?
C01A C00T H00T 119.3 . . ?
H00F C00U H00G 108.1 . . ?
C012 C00U H00F 109.5 . . ?
C012 C00U H00G 109.5 . . ?
C018 C00U H00F 109.5 . . ?
C018 C00U H00G 109.5 . . ?
C018 C00U C012 110.6(5) . . ?
C00N C00V H00H 109.9 . . ?
C00N C00V H00J 109.9 . . ?
C00N C00V C00Z 109.0(5) . . ?
H00H C00V H00J 108.3 . . ?
C00Z C00V H00H 109.9 . . ?
C00Z C00V H00J 109.9 . . ?
C00O C00W H00N 110.1 . . ?
C00O C00W H00O 110.1 . . ?
C00O C00W C01H 107.9(5) . . ?
H00N C00W H00O 108.4 . . ?
C01H C00W H00N 110.1 . . ?
C01H C00W H00O 110.1 . . ?
H00P C00X H00Q 107.9 . . ?
C013 C00X H00P 109.2 . . ?
C013 C00X H00Q 109.2 . . ?
C01E C00X H00P 109.2 . . ?
C01E C00X H00Q 109.2 . . ?
C01E C00X C013 111.9(5) . . ?
O00C C00Y C01G 111.6(5) . . ?
O00E C00Y O00C 122.6(6) . . ?
O00E C00Y C01G 125.8(6) . . ?
C00M C00Z H00Z 105.7 . . ?
C00V C00Z C00M 109.6(5) . . ?
C00V C00Z H00Z 105.7 . . ?
C00V C00Z C017 111.8(4) . . ?
C017 C00Z C00M 117.4(5) . . ?
C017 C00Z H00Z 105.7 . . ?
C00L C010 Br02 115.7(4) . . ?
C00L C010 C00S 117.9(5) . . ?
C00S C010 Br02 126.4(4) . . ?
O007 C011 H011 109.0 . . ?
O007 C011 C013 111.0(5) . . ?
O007 C011 C01G 105.8(4) . . ?
C013 C011 H011 109.0 . . ?
C013 C011 C01G 112.8(5) . . ?
C01G C011 H011 109.0 . . ?
C00M C012 C00U 110.6(5) . . ?
C00M C012 H01A 109.5 . . ?
C00M C012 H01B 109.5 . . ?
C00U C012 H01A 109.5 . . ?
C00U C012 H01B 109.5 . . ?
H01A C012 H01B 108.1 . . ?
C00X C013 H01L 109.6 . . ?
C00X C013 H01M 109.6 . . ?
C011 C013 C00X 110.4(5) . . ?
C011 C013 H01L 109.6 . . ?
C011 C013 H01M 109.6 . . ?
H01L C013 H01M 108.1 . . ?
C00P C014 H01C 109.5 . . ?
C00P C014 H01D 109.5 . . ?
C00P C014 H01E 109.5 . . ?
H01C C014 H01D 109.5 . . ?
H01C C014 H01E 109.5 . . ?
H01D C014 H01E 109.5 . . ?
H01N C015 H01O 109.5 . . ?
H01N C015 H01P 109.5 . . ?
H01O C015 H01P 109.5 . . ?
C01E C015 H01N 109.5 . . ?
C01E C015 H01O 109.5 . . ?
C01E C015 H01P 109.5 . . ?
O008 C016 O009 124.0(6) . . ?
O008 C016 C017 125.1(5) . . ?
O009 C016 C017 110.7(5) . . ?
C00Q C017 C00Z 114.3(5) . . ?
C00Q C017 C016 111.1(5) . . ?
C00Q C017 C018 112.3(5) . . ?
C00Z C017 C016 106.1(5) . . ?
C018 C017 C00Z 107.9(4) . . ?
C018 C017 C016 104.6(5) . . ?
O004 C018 C00U 107.6(5) . . ?
O004 C018 C017 109.6(4) . . ?
O004 C018 H018 108.9 . . ?
C00U C018 C017 112.9(5) . . ?
C00U C018 H018 108.9 . . ?
C017 C018 H018 108.9 . . ?
C01D C019 C00O 117.3(5) . . ?
C01I C019 C00O 124.2(5) . . ?
C01I C019 C01D 118.5(5) . . ?
C00R C01A C00N 123.9(5) . . ?
C00R C01A C00T 119.2(6) . . ?
C00T C01A C00N 116.9(5) . . ?
C00J C01B H01Q 109.5 . . ?
C00J C01B H01R 109.5 . . ?
C00J C01B H01S 109.5 . . ?
H01Q C01B H01R 109.5 . . ?
H01Q C01B H01S 109.5 . . ?
H01R C01B H01S 109.5 . . ?
H01T C01C H01U 109.5 . . ?
H01T C01C H01V 109.5 . . ?
H01U C01C H01V 109.5 . . ?
C01G C01C H01T 109.5 . . ?
C01G C01C H01U 109.5 . . ?
C01G C01C H01V 109.5 . . ?
C00S C01D C019 120.9(6) . . ?
C00S C01D H01W 119.5 . . ?
C019 C01D H01W 119.5 . . ?
C00X C01E C015 110.4(5) . . ?
C00X C01E C01H 107.6(5) . . ?
C00X C01E C01I 112.1(5) . . ?
C015 C01E C01I 105.2(5) . . ?
C01H C01E C015 115.3(5) . . ?
C01H C01E C01I 106.1(5) . . ?
O00C C01F H01X 109.5 . . ?
O00C C01F H01Y 109.5 . . ?
O00C C01F H 109.5 . . ?
H01X C01F H01Y 109.5 . . ?
H01X C01F H 109.5 . . ?
H01Y C01F H 109.5 . . ?
C00Y C01G C011 107.5(5) . . ?
C00Y C01G C01H 107.4(5) . . ?
C011 C01G C01H 108.5(4) . . ?
C01C C01G C00Y 107.3(5) . . ?
C01C C01G C011 112.5(5) . . ?
C01C C01G C01H 113.4(5) . . ?
C00W C01H C01E 111.8(5) . . ?
C00W C01H C01G 111.9(4) . . ?
C00W C01H H01Z 105.3 . . ?
C01E C01H C01G 116.1(5) . . ?
C01E C01H H01Z 105.3 . . ?
C01G C01H H01Z 105.3 . . ?
C00L C01I C01E 118.8(5) . . ?
C019 C01I C00L 119.3(5) . . ?
C019 C01I C01E 121.8(5) . . ?
C00M C01J H01F 109.5 . . ?
C00M C01J H01G 109.5 . . ?
C00M C01J H01H 109.5 . . ?
H01F C01J H01G 109.5 . . ?
H01F C01J H01H 109.5 . . ?
H01G C01J H01H 109.5 . . ?
O009 C01K H01I 109.5 . . ?
O009 C01K H01J 109.5 . . ?
O009 C01K H01K 109.5 . . ?
H01I C01K H01J 109.5 . . ?
H01I C01K H01K 109.5 . . ?
H01J C01K H01K 109.5 . . ?

loop_
_geom_bond_atom_site_label_1
_geom_bond_atom_site_label_2
_geom_bond_distance
_geom_bond_site_symmetry_2
_geom_bond_publ_flag
Br01 C00G 1.899(6) . ?
Br02 C010 1.892(5) . ?
O003 N00A 1.230(7) . ?
O004 C00P 1.339(8) . ?
O004 C018 1.450(7) . ?
O005 N00A 1.214(7) . ?
O006 N00H 1.209(7) . ?
O007 C00J 1.332(8) . ?
O007 C011 1.452(6) . ?
O008 C016 1.180(8) . ?
O009 C016 1.341(7) . ?
O009 C01K 1.451(8) . ?
N00A C00S 1.492(7) . ?
O00B N00H 1.211(7) . ?
O00C C00Y 1.352(8) . ?
O00C C01F 1.456(8) . ?
O00D C00J 1.197(8) . ?
O00E C00Y 1.200(7) . ?
O00F C00P 1.194(8) . ?
C00G C00I 1.394(7) . ?
C00G C00K 1.395(9) . ?
N00H C00K 1.485(7) . ?
C00I H00I 0.9500 . ?
C00I C00R 1.405(8) . ?
C00J C01B 1.518(8) . ?
C00K C00T 1.373(9) . ?
C00L H00L 0.9500 . ?
C00L C010 1.385(8) . ?
C00L C01I 1.403(7) . ?
C00M C00R 1.537(8) . ?
C00M C00Z 1.558(8) . ?
C00M C012 1.542(9) . ?
C00M C01J 1.539(10) . ?
C00N H00A 0.9900 . ?
C00N H00B 0.9900 . ?
C00N C00V 1.533(8) . ?
C00N C01A 1.511(8) . ?
C00O H00K 0.9900 . ?
C00O H00M 0.9900 . ?
C00O C00W 1.525(8) . ?
C00O C019 1.499(8) . ?
C00P C014 1.502(8) . ?
C00Q H00C 0.9800 . ?
C00Q H00D 0.9800 . ?
C00Q H00E 0.9800 . ?
C00Q C017 1.536(8) . ?
C00R C01A 1.395(9) . ?
C00S C010 1.387(8) . ?
C00S C01D 1.366(9) . ?
C00T H00T 0.9500 . ?
C00T C01A 1.399(8) . ?
C00U H00F 0.9900 . ?
C00U H00G 0.9900 . ?
C00U C012 1.547(8) . ?
C00U C018 1.508(8) . ?
C00V H00H 0.9900 . ?
C00V H00J 0.9900 . ?
C00V C00Z 1.543(8) . ?
C00W H00N 0.9900 . ?
C00W H00O 0.9900 . ?
C00W C01H 1.532(8) . ?
C00X H00P 0.9900 . ?
C00X H00Q 0.9900 . ?
C00X C013 1.540(7) . ?
C00X C01E 1.537(9) . ?
C00Y C01G 1.543(9) . ?
C00Z H00Z 1.0000 . ?
C00Z C017 1.549(7) . ?
C011 H011 1.0000 . ?
C011 C013 1.520(8) . ?
C011 C01G 1.546(8) . ?
C012 H01A 0.9900 . ?
C012 H01B 0.9900 . ?
C013 H01L 0.9900 . ?
C013 H01M 0.9900 . ?
C014 H01C 0.9800 . ?
C014 H01D 0.9800 . ?
C014 H01E 0.9800 . ?
C015 H01N 0.9800 . ?
C015 H01O 0.9800 . ?
C015 H01P 0.9800 . ?
C015 C01E 1.545(9) . ?
C016 C017 1.556(8) . ?
C017 C018 1.541(8) . ?
C018 H018 1.0000 . ?
C019 C01D 1.409(8) . ?
C019 C01I 1.389(9) . ?
C01B H01Q 0.9800 . ?
C01B H01R 0.9800 . ?
C01B H01S 0.9800 . ?
C01C H01T 0.9800 . ?
C01C H01U 0.9800 . ?
C01C H01V 0.9800 . ?
C01C C01G 1.536(9) . ?
C01D H01W 0.9500 . ?
C01E C01H 1.545(8) . ?
C01E C01I 1.558(8) . ?
C01F H01X 0.9800 . ?
C01F H01Y 0.9800 . ?
C01F H 0.9800 . ?
C01G C01H 1.564(7) . ?
C01H H01Z 1.0000 . ?
C01J H01F 0.9800 . ?
C01J H01G 0.9800 . ?
C01J H01H 0.9800 . ?
C01K H01I 0.9800 . ?
C01K H01J 0.9800 . ?
C01K H01K 0.9800 . ?

loop_
_geom_torsion_atom_site_label_1
_geom_torsion_atom_site_label_2
_geom_torsion_atom_site_label_3
_geom_torsion_atom_site_label_4
_geom_torsion
_geom_torsion_site_symmetry_1
_geom_torsion_site_symmetry_2
_geom_torsion_site_symmetry_3
_geom_torsion_site_symmetry_4
_geom_torsion_publ_flag
Br01 C00G C00I C00R -178.4(6) . . . . ?
Br01 C00G C00K N00H -5.8(9) . . . . ?
Br01 C00G C00K C00T 175.7(5) . . . . ?
O003 N00A C00S C010 163.1(7) . . . . ?
O003 N00A C00S C01D -16.1(9) . . . . ?
O005 N00A C00S C010 -16.0(10) . . . . ?
O005 N00A C00S C01D 164.8(6) . . . . ?
O006 N00H C00K C00G -11.6(9) . . . . ?
O006 N00H C00K C00T 166.9(6) . . . . ?
O007 C011 C013 C00X 176.3(5) . . . . ?
O007 C011 C01G C00Y 70.4(6) . . . . ?
O007 C011 C01G C01C -47.5(6) . . . . ?
O007 C011 C01G C01H -173.8(5) . . . . ?
O008 C016 C017 C00Q -152.0(6) . . . . ?
O008 C016 C017 C00Z -27.3(8) . . . . ?
O008 C016 C017 C018 86.6(7) . . . . ?
O009 C016 C017 C00Q 32.8(7) . . . . ?
O009 C016 C017 C00Z 157.6(5) . . . . ?
O009 C016 C017 C018 -88.5(5) . . . . ?
N00A C00S C010 Br02 -1.4(10) . . . . ?
N00A C00S C010 C00L -179.9(6) . . . . ?
N00A C00S C01D C019 -179.7(6) . . . . ?
O00B N00H C00K C00G 167.6(7) . . . . ?
O00B N00H C00K C00T -13.9(9) . . . . ?
O00C C00Y C01G C011 64.5(6) . . . . ?
O00C C00Y C01G C01C -174.3(5) . . . . ?
O00C C00Y C01G C01H -52.0(7) . . . . ?
O00E C00Y C01G C011 -117.7(7) . . . . ?
O00E C00Y C01G C01C 3.5(9) . . . . ?
O00E C00Y C01G C01H 125.8(7) . . . . ?
C00G C00I C00R C00M -176.0(6) . . . . ?
C00G C00I C00R C01A 2.7(10) . . . . ?
C00G C00K C00T C01A 1.7(10) . . . . ?
N00H C00K C00T C01A -176.9(6) . . . . ?
C00I C00G C00K N00H 178.6(6) . . . . ?
C00I C00G C00K C00T 0.1(9) . . . . ?
C00I C00R C01A C00N -179.4(6) . . . . ?
C00I C00R C01A C00T -0.9(10) . . . . ?
C00J O007 C011 C013 85.7(6) . . . . ?
C00J O007 C011 C01G -151.6(5) . . . . ?
C00K C00G C00I C00R -2.4(10) . . . . ?
C00K C00T C01A C00N 177.3(6) . . . . ?
C00K C00T C01A C00R -1.3(10) . . . . ?
C00M C00R C01A C00N -0.7(10) . . . . ?
C00M C00R C01A C00T 177.9(6) . . . . ?
C00M C00Z C017 C00Q -75.7(7) . . . . ?
C00M C00Z C017 C016 161.5(5) . . . . ?
C00M C00Z C017 C018 49.9(7) . . . . ?
C00N C00V C00Z C00M -67.6(6) . . . . ?
C00N C00V C00Z C017 160.5(5) . . . . ?
C00O C00W C01H C01E -69.4(7) . . . . ?
C00O C00W C01H C01G 158.5(5) . . . . ?
C00O C019 C01D C00S 178.1(7) . . . . ?
C00O C019 C01I C00L -178.3(7) . . . . ?
C00O C019 C01I C01E 3.8(11) . . . . ?
C00P O004 C018 C00U 123.5(6) . . . . ?
C00P O004 C018 C017 -113.3(6) . . . . ?
C00Q C017 C018 O004 -46.1(6) . . . . ?
C00Q C017 C018 C00U 73.9(6) . . . . ?
C00R C00M C00Z C00V 61.0(6) . . . . ?
C00R C00M C00Z C017 -170.1(5) . . . . ?
C00R C00M C012 C00U 170.1(6) . . . . ?
C00V C00N C01A C00R -3.7(9) . . . . ?
C00V C00N C01A C00T 177.8(6) . . . . ?
C00V C00Z C017 C00Q 52.2(7) . . . . ?
C00V C00Z C017 C016 -70.6(6) . . . . ?
C00V C00Z C017 C018 177.8(5) . . . . ?
C00W C00O C019 C01D 166.2(6) . . . . ?
C00W C00O C019 C01I -14.8(10) . . . . ?
C00X C01E C01H C00W 175.9(5) . . . . ?
C00X C01E C01H C01G -54.0(7) . . . . ?
C00X C01E C01I C00L 41.7(8) . . . . ?
C00X C01E C01I C019 -140.4(7) . . . . ?
C00Y C01G C01H C00W -62.2(6) . . . . ?
C00Y C01G C01H C01E 167.8(5) . . . . ?
C00Z C00M C00R C00I 151.3(6) . . . . ?
C00Z C00M C00R C01A -27.4(9) . . . . ?
C00Z C00M C012 C00U 54.1(7) . . . . ?
C00Z C017 C018 O004 -173.0(5) . . . . ?
C00Z C017 C018 C00U -53.0(6) . . . . ?
C010 C00L C01I C019 -0.5(11) . . . . ?
C010 C00L C01I C01E 177.4(7) . . . . ?
C010 C00S C01D C019 1.0(10) . . . . ?
C011 O007 C00J O00D -2.4(9) . . . . ?
C011 O007 C00J C01B 176.3(5) . . . . ?
C011 C01G C01H C00W -178.1(5) . . . . ?
C011 C01G C01H C01E 51.9(7) . . . . ?
C012 C00M C00R C00I 34.0(9) . . . . ?
C012 C00M C00R C01A -144.7(6) . . . . ?
C012 C00M C00Z C00V 179.5(5) . . . . ?
C012 C00M C00Z C017 -51.6(7) . . . . ?
C012 C00U C018 O004 -178.2(5) . . . . ?
C012 C00U C018 C017 60.7(7) . . . . ?
C013 C00X C01E C015 -70.3(6) . . . . ?
C013 C00X C01E C01H 56.4(6) . . . . ?
C013 C00X C01E C01I 172.7(5) . . . . ?
C013 C011 C01G C00Y -168.0(5) . . . . ?
C013 C011 C01G C01C 74.1(6) . . . . ?
C013 C011 C01G C01H -52.2(6) . . . . ?
C015 C01E C01H C00W -60.3(7) . . . . ?
C015 C01E C01H C01G 69.7(7) . . . . ?
C015 C01E C01I C00L -78.4(8) . . . . ?
C015 C01E C01I C019 99.5(7) . . . . ?
C016 C017 C018 O004 74.4(5) . . . . ?
C016 C017 C018 C00U -165.6(5) . . . . ?
C018 O004 C00P O00F -2.5(9) . . . . ?
C018 O004 C00P C014 177.6(5) . . . . ?
C018 C00U C012 C00M -60.8(7) . . . . ?
C019 C00O C00W C01H 44.9(8) . . . . ?
C01A C00N C00V C00Z 36.4(7) . . . . ?
C01C C01G C01H C00W 56.2(7) . . . . ?
C01C C01G C01H C01E -73.8(7) . . . . ?
C01D C00S C010 Br02 177.8(5) . . . . ?
C01D C00S C010 C00L -0.8(11) . . . . ?
C01D C019 C01I C00L 0.7(10) . . . . ?
C01D C019 C01I C01E -177.1(6) . . . . ?
C01E C00X C013 C011 -60.0(7) . . . . ?
C01F O00C C00Y O00E -2.4(10) . . . . ?
C01F O00C C00Y C01G 175.5(6) . . . . ?
C01G C011 C013 C00X 57.7(7) . . . . ?
C01H C01E C01I C00L 159.0(6) . . . . ?
C01H C01E C01I C019 -23.2(9) . . . . ?
C01I C00L C010 Br02 -178.2(6) . . . . ?
C01I C00L C010 C00S 0.5(11) . . . . ?
C01I C019 C01D C00S -1.0(10) . . . . ?
C01I C01E C01H C00W 55.7(7) . . . . ?
C01I C01E C01H C01G -174.3(5) . . . . ?
C01J C00M C00R C00I -83.3(8) . . . . ?
C01J C00M C00R C01A 98.0(7) . . . . ?
C01J C00M C00Z C00V -57.8(7) . . . . ?
C01J C00M C00Z C017 71.1(7) . . . . ?
C01J C00M C012 C00U -73.6(6) . . . . ?
C01K O009 C016 O008 -4.1(9) . . . . ?
C01K O009 C016 C017 171.1(5) . . . . ?
